data_1570453
loop_
_publ_author_name
'Zhang, Fan'
'Wang, Su-Jing'
'Xiao, Wen'
'Yu, Ming-Zhu'
'Sha, Feng'
'Wu, Ruibo'
'Xiang, Zheng'

_publ_section_title
;
 Harnessing the catalytic plasticity of the ent-kaurene synthase from
 Bradyrhizobium japonicum to produce the ent-rosane and ent-pimarane
 scaffolds
;
_journal_issue 2
_journal_name_full 'Catalysis Science &amp; Technology'
_journal_page_first 306
_journal_page_last 314
_journal_paper_doi 10.1039/D3CY00115F
_journal_volume 14
_journal_year 2024
_chemical_absolute_configuration s
_chemical_formula_sum 'C54 H74 N2 O8'
_chemical_formula_weight 879.15
_space_group_crystal_system triclinic
_space_group_IT_number 1
_space_group_name_Hall 'P 1'
_space_group_name_H-M_alt 'P 1'
_atom_sites_solution_hydrogens geom
_audit_creation_method SHELXL-2018/3
_audit_update_record
;
2020-11-05 deposited with the CCDC.	2023-11-30 downloaded from the CCDC.
;
_cell_angle_alpha 92.3183(6)
_cell_angle_beta 93.9440(6)
_cell_angle_gamma 114.2977(8)
_cell_formula_units_Z 1
_cell_length_a 6.10213(5)
_cell_length_b 7.30975(6)
_cell_length_c 29.70773(19)
_cell_measurement_reflns_used 28460
_cell_measurement_temperature 180(2)
_cell_measurement_theta_max 76.6150
_cell_measurement_theta_min 2.9890
_cell_volume 1201.426(18)
_computing_structure_refinement 'SHELXL-2018/3 (Sheldrick, 2018)'
_diffrn_ambient_temperature 180(2)
_diffrn_measured_fraction_theta_full 0.997
_diffrn_measured_fraction_theta_max 0.952
_diffrn_measurement_device_type 'XtaLAB Synergy R, DW system, HyPix'
_diffrn_radiation_type CuK\a
_diffrn_radiation_wavelength 1.54184
_diffrn_reflns_av_R_equivalents 0.0323
_diffrn_reflns_av_unetI/netI 0.0217
_diffrn_reflns_Laue_measured_fraction_full 0.997
_diffrn_reflns_Laue_measured_fraction_max 0.952
_diffrn_reflns_limit_h_max 6
_diffrn_reflns_limit_h_min -7
_diffrn_reflns_limit_k_max 9
_diffrn_reflns_limit_k_min -8
_diffrn_reflns_limit_l_max 37
_diffrn_reflns_limit_l_min -36
_diffrn_reflns_number 32246
_diffrn_reflns_point_group_measured_fraction_full 0.963
_diffrn_reflns_point_group_measured_fraction_max 0.891
_diffrn_reflns_theta_full 67.684
_diffrn_reflns_theta_max 76.941
_diffrn_reflns_theta_min 2.991
_exptl_absorpt_coefficient_mu 0.639
_exptl_crystal_colour white
_exptl_crystal_density_diffrn 1.215
_exptl_crystal_description Block
_exptl_crystal_F_000 476
_exptl_crystal_size_max 0.300
_exptl_crystal_size_mid 0.100
_exptl_crystal_size_min 0.100
_refine_diff_density_max 0.172
_refine_diff_density_min -0.129
_refine_diff_density_rms 0.028
_refine_ls_abs_structure_details
;
 Flack x determined using 4011 quotients [(I+)-(I-)]/[(I+)+(I-)]
 (Parsons, Flack and Wagner, Acta Cryst. B69 (2013) 249-259).
;
_refine_ls_abs_structure_Flack 0.04(7)
_refine_ls_extinction_coef 0.0092(11)
_refine_ls_extinction_expression Fc^*^=kFc[1+0.001xFc^2^\l^3^/sin(2\q)]^-1/4^
_refine_ls_extinction_method 'SHELXL-2018/3 (Sheldrick 2018)'
_refine_ls_goodness_of_fit_ref 1.082
_refine_ls_hydrogen_treatment constr
_refine_ls_matrix_type full
_refine_ls_number_parameters 586
_refine_ls_number_reflns 9065
_refine_ls_number_restraints 3
_refine_ls_restrained_S_all 1.082
_refine_ls_R_factor_all 0.0326
_refine_ls_R_factor_gt 0.0322
_refine_ls_shift/su_max 0.001
_refine_ls_shift/su_mean 0.000
_refine_ls_structure_factor_coef Fsqd
_refine_ls_weighting_details 'w=1/[\s^2^(Fo^2^)+(0.0522P)^2^+0.1039P] where P=(Fo^2^+2Fc^2^)/3'
_refine_ls_weighting_scheme calc
_refine_ls_wR_factor_gt 0.0887
_refine_ls_wR_factor_ref 0.0891
_reflns_Friedel_coverage 0.871
_reflns_Friedel_fraction_full 0.930
_reflns_Friedel_fraction_max 0.829
_reflns_number_gt 8892
_reflns_number_total 9065
_reflns_threshold_expression 'I > 2\s(I)'
_cod_data_source_file d3cy00115f2.cif
_cod_data_source_block 20200826-wsj-6-51-product
_cod_depositor_comments 'Adding full bibliography for 1570453.cif.'
_cod_original_cell_volume 1201.425(18)
_cod_database_code 1570453
_shelx_shelxl_version_number 2018/3
_shelx_space_group_comment
;
The symmetry employed for this shelxl refinement is uniquely defined
by the following loop, which should always be used as a source of
symmetry information in preference to the above space-group names.
They are only intended as comments.
;
_shelx_estimated_absorpt_t_min 0.831
_shelx_estimated_absorpt_t_max 0.939

loop_
_space_group_symop_operation_xyz
'x, y, z'

loop_
_atom_site_label
_atom_site_type_symbol
_atom_site_fract_x
_atom_site_fract_y
_atom_site_fract_z
_atom_site_U_iso_or_equiv
_atom_site_adp_type
_atom_site_occupancy
_atom_site_site_symmetry_order
_atom_site_calc_flag
_atom_site_refinement_flags_posn
_atom_site_refinement_flags_adp
_atom_site_refinement_flags_occupancy
_atom_site_disorder_assembly
_atom_site_disorder_group
O17 O 0.3455(3) 0.0722(2) 0.58850(5) 0.0395(3) Uani 1 1 d . . . . .
O49 O 0.4357(3) 0.5889(2) 0.40908(5) 0.0400(3) Uani 1 1 d . . . . .
O51 O 0.0646(3) 0.5457(3) 0.42490(6) 0.0557(4) Uani 1 1 d . . . . .
O32 O -0.0001(4) 0.0815(3) 0.36613(6) 0.0586(5) Uani 1 1 d . . . . .
O64 O 0.4746(4) 0.6313(3) 0.65085(5) 0.0626(5) Uani 1 1 d . . . . .
O31 O 0.3203(4) 0.0549(3) 0.34641(5) 0.0603(5) Uani 1 1 d . . . . .
O63 O 0.7884(4) 0.5915(3) 0.63178(6) 0.0600(5) Uani 1 1 d . . . . .
O19 O 0.7177(3) 0.1167(3) 0.57289(6) 0.0558(4) Uani 1 1 d . . . . .
N62 N 0.5984(4) 0.6066(3) 0.62277(6) 0.0461(5) Uani 1 1 d . . . . .
N30 N 0.1926(4) 0.0697(3) 0.37495(6) 0.0438(4) Uani 1 1 d . . . . .
C44 C 0.3768(3) 0.6222(3) 0.19471(6) 0.0275(4) Uani 1 1 d . . . . .
C43 C 0.2968(3) 0.6265(2) 0.14469(6) 0.0271(4) Uani 1 1 d . . . . .
C38 C 0.4626(3) 0.8342(2) 0.12849(6) 0.0274(4) Uani 1 1 d . . . . .
H38 H 0.630328 0.844179 0.134973 0.033 Uiso 1 1 calc R U . . .
C11 C 0.5997(3) 0.1962(3) 0.85297(6) 0.0288(4) Uani 1 1 d . . . . .
C27 C 0.2761(4) 0.0754(3) 0.42293(6) 0.0355(4) Uani 1 1 d . . . . .
C56 C 0.3588(4) 0.5747(3) 0.48506(6) 0.0329(4) Uani 1 1 d . . . . .
C3 C 0.5438(4) 0.3306(3) 0.77830(6) 0.0333(4) Uani 1 1 d . . . . .
C35 C 0.4913(3) 0.7890(3) 0.22203(6) 0.0309(4) Uani 1 1 d . . . . .
C22 C 0.8135(4) 0.1356(3) 0.85288(7) 0.0395(4) Uani 1 1 d . . . . .
H22A H 0.763561 0.007547 0.834772 0.059 Uiso 1 1 calc R U . . .
H22B H 0.864791 0.120662 0.883994 0.059 Uiso 1 1 calc R U . . .
H22C H 0.948259 0.240057 0.839832 0.059 Uiso 1 1 calc R U . . .
C61 C 0.1962(4) 0.5391(3) 0.51779(7) 0.0410(5) Uani 1 1 d . . . . .
H61 H 0.031505 0.508115 0.508860 0.049 Uiso 1 1 calc R U . . .
C46 C 0.3303(4) 0.4199(3) 0.26380(6) 0.0334(4) Uani 1 1 d . . . . .
H46A H 0.322529 0.288870 0.273044 0.040 Uiso 1 1 calc R U . . .
H46B H 0.190726 0.438094 0.274865 0.040 Uiso 1 1 calc R U . . .
C12 C 0.4942(3) 0.1736(3) 0.80337(6) 0.0296(4) Uani 1 1 d . . . . .
C40 C 0.4564(3) 0.6823(3) 0.05090(6) 0.0337(4) Uani 1 1 d . . . . .
H40A H 0.420996 0.689397 0.018154 0.040 Uiso 1 1 calc R U . . .
H40B H 0.624251 0.694784 0.055764 0.040 Uiso 1 1 calc R U . . .
C6 C 0.6672(3) 0.4161(3) 0.87208(6) 0.0291(4) Uani 1 1 d . . . . .
H6 H 0.513536 0.434130 0.867621 0.035 Uiso 1 1 calc R U . . .
C50 C 0.2656(4) 0.5668(3) 0.43657(7) 0.0358(4) Uani 1 1 d . . . . .
C54 C 0.0261(3) 0.5830(3) 0.14205(7) 0.0354(4) Uani 1 1 d . . . . .
H54A H -0.061004 0.461915 0.157649 0.053 Uiso 1 1 calc R U . . .
H54B H -0.039514 0.561867 0.110279 0.053 Uiso 1 1 calc R U . . .
H54C H 0.006852 0.697657 0.156566 0.053 Uiso 1 1 calc R U . . .
C39 C 0.4391(3) 0.8611(3) 0.07689(6) 0.0305(4) Uani 1 1 d . . . . .
C29 C 0.1848(4) 0.0456(3) 0.49963(7) 0.0372(4) Uani 1 1 d . . . . .
H29 H 0.073070 0.021616 0.521801 0.045 Uiso 1 1 calc R U . . .
C1 C 0.2413(4) 0.1108(3) 0.71272(6) 0.0350(4) Uani 1 1 d . . . . .
C15 C 0.2061(4) 0.0894(3) 0.66035(6) 0.0372(4) Uani 1 1 d . . . . .
H15A H 0.057575 -0.033057 0.650713 0.045 Uiso 1 1 calc R U . . .
H15B H 0.179833 0.206154 0.649803 0.045 Uiso 1 1 calc R U . . .
C9 C 0.4922(4) 0.0913(3) 0.93255(6) 0.0390(4) Uani 1 1 d . . . . .
H9A H 0.361742 -0.000865 0.949434 0.047 Uiso 1 1 calc R U . . .
H9B H 0.635738 0.062078 0.938521 0.047 Uiso 1 1 calc R U . . .
C34 C 0.5671(4) 0.7889(3) 0.27158(6) 0.0347(4) Uani 1 1 d . . . . .
H34A H 0.457836 0.823439 0.289853 0.042 Uiso 1 1 calc R U . . .
H34B H 0.732210 0.895614 0.278804 0.042 Uiso 1 1 calc R U . . .
C7 C 0.7455(3) 0.4652(3) 0.92371(6) 0.0328(4) Uani 1 1 d . . . . .
C8 C 0.5539(4) 0.3078(3) 0.94921(6) 0.0374(4) Uani 1 1 d . . . . .
H8A H 0.612279 0.327422 0.981726 0.045 Uiso 1 1 calc R U . . .
H8B H 0.404754 0.330810 0.946340 0.045 Uiso 1 1 calc R U . . .
C55 C 0.2074(4) 0.8822(3) 0.05996(7) 0.0395(4) Uani 1 1 d . . . . .
H55A H 0.068266 0.752412 0.060326 0.059 Uiso 1 1 calc R U . . .
H55B H 0.219942 0.924589 0.029004 0.059 Uiso 1 1 calc R U . . .
H55C H 0.186191 0.983168 0.079745 0.059 Uiso 1 1 calc R U . . .
C16 C 0.4113(4) 0.0762(3) 0.63705(7) 0.0393(5) Uani 1 1 d . . . . .
H16A H 0.564451 0.194241 0.646753 0.047 Uiso 1 1 calc R U . . .
H16B H 0.431036 -0.047613 0.644190 0.047 Uiso 1 1 calc R U . . .
C5 C 0.8367(4) 0.5636(3) 0.84191(7) 0.0399(5) Uani 1 1 d . . . . .
H5A H 0.892296 0.702906 0.855603 0.048 Uiso 1 1 calc R U . . .
H5B H 0.979990 0.534531 0.838970 0.048 Uiso 1 1 calc R U . . .
C42 C 0.3280(4) 0.4609(3) 0.11541(6) 0.0312(4) Uani 1 1 d . . . . .
H42A H 0.493368 0.470011 0.122371 0.037 Uiso 1 1 calc R U . . .
H42B H 0.212825 0.327385 0.123417 0.037 Uiso 1 1 calc R U . . .
C18 C 0.5157(4) 0.0949(3) 0.56101(7) 0.0354(4) Uani 1 1 d . . . . .
C45 C 0.3129(4) 0.4166(3) 0.21214(6) 0.0331(4) Uani 1 1 d . . . . .
H45A H 0.422541 0.360218 0.200704 0.040 Uiso 1 1 calc R U . . .
H45B H 0.146104 0.326247 0.199930 0.040 Uiso 1 1 calc R U . . .
C33 C 0.5647(4) 0.5890(3) 0.28568(6) 0.0309(4) Uani 1 1 d . . . . .
C52 C 0.6537(4) 1.0529(3) 0.06609(7) 0.0423(5) Uani 1 1 d . . . . .
H52A H 0.632070 1.171575 0.077451 0.063 Uiso 1 1 calc R U . . .
H52B H 0.661842 1.054290 0.033265 0.063 Uiso 1 1 calc R U . . .
H52C H 0.803840 1.055036 0.080661 0.063 Uiso 1 1 calc R U . . .
C14 C 0.3050(4) -0.0550(3) 0.73158(6) 0.0370(4) Uani 1 1 d . . . . .
H14A H 0.456920 -0.046492 0.719980 0.044 Uiso 1 1 calc R U . . .
H14B H 0.175655 -0.188055 0.720786 0.044 Uiso 1 1 calc R U . . .
C53 C 0.7840(4) 0.5638(4) 0.26956(7) 0.0431(5) Uani 1 1 d . . . . .
H53A H 0.772411 0.429422 0.275598 0.065 Uiso 1 1 calc R U . . .
H53B H 0.931817 0.666006 0.285762 0.065 Uiso 1 1 calc R U . . .
H53C H 0.788242 0.579704 0.236995 0.065 Uiso 1 1 calc R U . . .
C24 C 0.4247(4) 0.0886(3) 0.51252(6) 0.0324(4) Uani 1 1 d . . . . .
C28 C 0.1087(4) 0.0378(3) 0.45416(7) 0.0397(5) Uani 1 1 d . . . . .
H28 H -0.055449 0.007147 0.444782 0.048 Uiso 1 1 calc R U . . .
C2 C 0.4468(4) 0.3135(3) 0.72944(6) 0.0376(4) Uani 1 1 d . . . . .
H2A H 0.581390 0.339292 0.710256 0.045 Uiso 1 1 calc R U . . .
H2B H 0.389017 0.420432 0.725158 0.045 Uiso 1 1 calc R U . . .
C23 C 0.7491(4) 0.6713(3) 0.93749(7) 0.0444(5) Uani 1 1 d . . . . .
H23A H 0.883717 0.777271 0.924760 0.067 Uiso 1 1 calc R U . . .
H23B H 0.769317 0.693318 0.970562 0.067 Uiso 1 1 calc R U . . .
H23C H 0.596684 0.674887 0.925950 0.067 Uiso 1 1 calc R U . . .
C60 C 0.2716(4) 0.5485(3) 0.56320(7) 0.0427(5) Uani 1 1 d . . . . .
H60 H 0.161522 0.524505 0.585678 0.051 Uiso 1 1 calc R U . . .
C47 C 0.5828(4) 0.5838(3) 0.33759(6) 0.0353(4) Uani 1 1 d . . . . .
H47A H 0.602968 0.460591 0.345144 0.042 Uiso 1 1 calc R U . . .
H47B H 0.730498 0.700619 0.350410 0.042 Uiso 1 1 calc R U . . .
C10 C 0.4104(4) 0.0534(3) 0.88173(6) 0.0350(4) Uani 1 1 d . . . . .
H10A H 0.258186 0.070321 0.876313 0.042 Uiso 1 1 calc R U . . .
H10B H 0.376928 -0.087396 0.871919 0.042 Uiso 1 1 calc R U . . .
C57 C 0.5986(4) 0.6175(3) 0.49776(7) 0.0376(4) Uani 1 1 d . . . . .
H57 H 0.709384 0.639577 0.475450 0.045 Uiso 1 1 calc R U . . .
C13 C 0.3356(4) -0.0374(3) 0.78349(6) 0.0373(4) Uani 1 1 d . . . . .
H13A H 0.174506 -0.080773 0.794909 0.045 Uiso 1 1 calc R U . . .
H13B H 0.406644 -0.129792 0.793959 0.045 Uiso 1 1 calc R U . . .
C58 C 0.6765(4) 0.6280(3) 0.54322(7) 0.0402(5) Uani 1 1 d . . . . .
H58 H 0.840668 0.658366 0.552453 0.048 Uiso 1 1 calc R U . . .
C41 C 0.2860(4) 0.4774(3) 0.06461(6) 0.0352(4) Uani 1 1 d . . . . .
H41A H 0.312362 0.370422 0.047453 0.042 Uiso 1 1 calc R U . . .
H41B H 0.116800 0.457550 0.057005 0.042 Uiso 1 1 calc R U . . .
C37 C 0.4537(4) 1.0035(3) 0.15908(6) 0.0359(4) Uani 1 1 d . . . . .
H37A H 0.284488 0.986972 0.159559 0.043 Uiso 1 1 calc R U . . .
H37B H 0.548124 1.135035 0.147235 0.043 Uiso 1 1 calc R U . . .
C26 C 0.5149(4) 0.1195(3) 0.43462(7) 0.0413(5) Uani 1 1 d . . . . .
H26 H 0.626079 0.144719 0.412308 0.050 Uiso 1 1 calc R U . . .
C59 C 0.5110(4) 0.5936(3) 0.57460(7) 0.0366(4) Uani 1 1 d . . . . .
C20 C 0.9968(4) 0.4759(4) 0.93797(7) 0.0441(5) Uani 1 1 d . . . . .
H20A H 0.992020 0.340213 0.935655 0.066 Uiso 1 1 calc R U . . .
H20B H 1.046612 0.533632 0.969297 0.066 Uiso 1 1 calc R U . . .
H20C H 1.112576 0.560901 0.918064 0.066 Uiso 1 1 calc R U . . .
C36 C 0.5582(4) 0.9978(3) 0.20696(7) 0.0407(5) Uani 1 1 d . . . . .
H36A H 0.736426 1.068269 0.208548 0.049 Uiso 1 1 calc R U . . .
H36B H 0.501487 1.072703 0.228315 0.049 Uiso 1 1 calc R U . . .
C4 C 0.7035(5) 0.5437(3) 0.79542(7) 0.0471(6) Uani 1 1 d . . . . .
H4A H 0.603717 0.621224 0.796799 0.057 Uiso 1 1 calc R U . . .
H4B H 0.823824 0.604407 0.773516 0.057 Uiso 1 1 calc R U . . .
C25 C 0.5886(4) 0.1259(3) 0.48018(7) 0.0396(5) Uani 1 1 d . . . . .
H25 H 0.752849 0.156129 0.489299 0.048 Uiso 1 1 calc R U . . .
C48 C 0.3717(4) 0.5873(3) 0.36064(7) 0.0385(5) Uani 1 1 d . . . . .
H48A H 0.346103 0.709000 0.353941 0.046 Uiso 1 1 calc R U . . .
H48B H 0.222227 0.466752 0.350356 0.046 Uiso 1 1 calc R U . . .
C21 C 0.0041(5) 0.0982(5) 0.72896(8) 0.0542(6) Uani 1 1 d . . . . .
H21A H -0.042767 0.195631 0.714057 0.081 Uiso 1 1 calc R U . . .
H21B H 0.024703 0.128825 0.761803 0.081 Uiso 1 1 calc R U . . .
H21C H -0.122079 -0.037889 0.721438 0.081 Uiso 1 1 calc R U . . .

loop_
_atom_site_aniso_label
_atom_site_aniso_U_11
_atom_site_aniso_U_22
_atom_site_aniso_U_33
_atom_site_aniso_U_23
_atom_site_aniso_U_13
_atom_site_aniso_U_12
O17 0.0420(8) 0.0512(8) 0.0253(7) 0.0040(6) 0.0048(6) 0.0189(7)
O49 0.0456(8) 0.0534(9) 0.0257(7) 0.0071(6) 0.0078(6) 0.0243(7)
O51 0.0459(10) 0.0867(13) 0.0378(8) 0.0016(8) 0.0043(7) 0.0311(9)
O32 0.0670(12) 0.0637(11) 0.0408(9) 0.0024(8) -0.0074(8) 0.0250(9)
O64 0.1054(16) 0.0634(11) 0.0321(8) 0.0101(7) 0.0202(9) 0.0457(11)
O31 0.0977(15) 0.0633(11) 0.0299(8) 0.0041(7) 0.0176(9) 0.0417(10)
O63 0.0685(12) 0.0650(11) 0.0429(9) 0.0063(8) -0.0051(8) 0.0255(9)
O19 0.0471(10) 0.0840(13) 0.0400(9) -0.0023(8) 0.0012(7) 0.0320(9)
N62 0.0710(14) 0.0341(9) 0.0313(9) 0.0048(7) 0.0076(9) 0.0192(9)
N30 0.0662(13) 0.0317(9) 0.0301(9) 0.0008(7) 0.0030(8) 0.0172(8)
C44 0.0299(9) 0.0253(8) 0.0276(8) 0.0016(6) 0.0046(7) 0.0115(7)
C43 0.0296(9) 0.0256(8) 0.0246(8) 0.0004(6) 0.0025(6) 0.0100(7)
C38 0.0278(9) 0.0270(8) 0.0265(8) 0.0005(6) 0.0004(7) 0.0110(7)
C11 0.0291(9) 0.0304(9) 0.0244(8) 0.0040(6) 0.0027(7) 0.0097(7)
C27 0.0498(12) 0.0286(9) 0.0270(9) -0.0003(7) 0.0067(8) 0.0147(8)
C56 0.0399(11) 0.0284(9) 0.0310(10) 0.0024(7) 0.0091(8) 0.0138(8)
C3 0.0382(10) 0.0296(9) 0.0266(9) 0.0031(7) 0.0016(7) 0.0087(7)
C35 0.0372(10) 0.0280(9) 0.0265(9) 0.0006(7) 0.0030(7) 0.0125(7)
C22 0.0442(11) 0.0481(11) 0.0321(9) 0.0005(8) 0.0028(8) 0.0255(9)
C61 0.0404(11) 0.0439(11) 0.0380(11) 0.0026(9) 0.0110(9) 0.0159(9)
C46 0.0402(10) 0.0294(9) 0.0301(9) 0.0041(7) 0.0041(7) 0.0138(8)
C12 0.0305(9) 0.0289(9) 0.0260(8) 0.0037(7) 0.0024(7) 0.0089(7)
C40 0.0339(10) 0.0427(10) 0.0246(8) 0.0005(7) 0.0029(7) 0.0160(8)
C6 0.0280(9) 0.0315(9) 0.0262(8) 0.0030(7) 0.0015(7) 0.0107(7)
C50 0.0404(11) 0.0346(10) 0.0333(10) 0.0032(8) 0.0072(8) 0.0160(8)
C54 0.0308(9) 0.0405(10) 0.0328(9) 0.0033(8) 0.0033(7) 0.0126(8)
C39 0.0296(9) 0.0332(9) 0.0262(8) 0.0038(7) 0.0016(7) 0.0106(7)
C29 0.0394(11) 0.0409(11) 0.0307(10) 0.0040(8) 0.0103(8) 0.0150(9)
C1 0.0356(10) 0.0422(10) 0.0235(9) 0.0033(7) 0.0015(7) 0.0125(8)
C15 0.0345(10) 0.0441(11) 0.0268(9) 0.0014(8) 0.0001(7) 0.0109(8)
C9 0.0445(11) 0.0415(11) 0.0279(10) 0.0106(8) 0.0074(8) 0.0132(9)
C34 0.0449(11) 0.0296(9) 0.0258(9) -0.0001(7) 0.0018(8) 0.0122(8)
C7 0.0349(10) 0.0384(10) 0.0254(8) 0.0001(7) 0.0012(7) 0.0161(8)
C8 0.0405(11) 0.0482(11) 0.0265(9) 0.0048(8) 0.0068(8) 0.0208(9)
C55 0.0423(11) 0.0469(11) 0.0332(10) 0.0058(8) -0.0007(8) 0.0229(9)
C16 0.0486(12) 0.0470(11) 0.0237(9) 0.0026(8) 0.0008(8) 0.0217(10)
C5 0.0433(11) 0.0316(9) 0.0307(10) 0.0018(7) 0.0026(8) 0.0016(8)
C42 0.0374(10) 0.0291(8) 0.0275(9) -0.0020(7) 0.0012(7) 0.0148(7)
C18 0.0388(11) 0.0345(10) 0.0333(10) -0.0010(8) 0.0047(8) 0.0156(8)
C45 0.0429(11) 0.0249(8) 0.0291(9) 0.0014(7) 0.0009(7) 0.0120(7)
C33 0.0353(10) 0.0333(9) 0.0256(9) 0.0018(7) 0.0035(7) 0.0157(7)
C52 0.0443(12) 0.0414(11) 0.0324(10) 0.0084(8) 0.0025(8) 0.0087(9)
C14 0.0414(10) 0.0316(9) 0.0290(10) 0.0014(7) 0.0016(8) 0.0065(8)
C53 0.0414(11) 0.0575(13) 0.0333(10) 0.0020(9) 0.0060(8) 0.0233(10)
C24 0.0397(10) 0.0271(9) 0.0298(9) 0.0005(7) 0.0071(8) 0.0129(8)
C28 0.0404(11) 0.0423(11) 0.0354(11) 0.0025(8) 0.0044(8) 0.0160(9)
C2 0.0493(12) 0.0341(10) 0.0256(9) 0.0047(7) 0.0013(8) 0.0136(8)
C23 0.0568(14) 0.0426(11) 0.0334(10) -0.0037(8) 0.0025(9) 0.0212(10)
C60 0.0515(13) 0.0429(11) 0.0352(11) 0.0056(9) 0.0181(9) 0.0187(10)
C47 0.0416(11) 0.0389(10) 0.0268(9) 0.0038(7) 0.0022(8) 0.0181(8)
C10 0.0358(10) 0.0340(9) 0.0298(9) 0.0066(7) 0.0032(7) 0.0086(8)
C57 0.0417(11) 0.0393(10) 0.0330(10) 0.0057(8) 0.0113(8) 0.0166(9)
C13 0.0446(11) 0.0289(9) 0.0283(9) 0.0047(7) 0.0004(8) 0.0054(8)
C58 0.0434(12) 0.0427(11) 0.0355(11) 0.0034(8) 0.0056(9) 0.0186(9)
C41 0.0437(11) 0.0336(9) 0.0271(9) -0.0042(7) 0.0009(8) 0.0157(8)
C37 0.0516(12) 0.0252(8) 0.0306(9) 0.0018(7) 0.0032(8) 0.0158(8)
C26 0.0485(12) 0.0418(11) 0.0331(10) 0.0031(8) 0.0148(9) 0.0164(9)
C59 0.0523(12) 0.0279(9) 0.0292(10) 0.0035(7) 0.0072(8) 0.0155(8)
C20 0.0372(11) 0.0569(13) 0.0337(10) -0.0032(9) -0.0060(8) 0.0170(10)
C36 0.0620(14) 0.0245(9) 0.0304(10) -0.0018(7) 0.0004(9) 0.0139(9)
C4 0.0667(15) 0.0294(10) 0.0292(10) 0.0062(8) 0.0001(9) 0.0041(9)
C25 0.0373(11) 0.0432(11) 0.0376(11) -0.0010(8) 0.0083(8) 0.0157(9)
C48 0.0483(12) 0.0452(11) 0.0259(9) 0.0069(8) 0.0038(8) 0.0228(9)
C21 0.0465(13) 0.0841(18) 0.0353(11) 0.0060(11) 0.0055(10) 0.0300(12)

loop_
_atom_type_symbol
_atom_type_description
_atom_type_scat_dispersion_real
_atom_type_scat_dispersion_imag
_atom_type_scat_source
C C 0.0181 0.0091 'International Tables Vol C Tables 4.2.6.8 and 6.1.1.4'
H H 0.0000 0.0000 'International Tables Vol C Tables 4.2.6.8 and 6.1.1.4'
N N 0.0311 0.0180 'International Tables Vol C Tables 4.2.6.8 and 6.1.1.4'
O O 0.0492 0.0322 'International Tables Vol C Tables 4.2.6.8 and 6.1.1.4'

loop_
_geom_angle_atom_site_label_1
_geom_angle_atom_site_label_2
_geom_angle_atom_site_label_3
_geom_angle
_geom_angle_site_symmetry_1
_geom_angle_site_symmetry_3
_geom_angle_publ_flag
C18 O17 C16 117.05(16) . . ?
C50 O49 C48 117.26(16) . . ?
O64 N62 O63 124.5(2) . . ?
O64 N62 C59 117.3(2) . . ?
O63 N62 C59 118.14(19) . . ?
O31 N30 O32 123.99(19) . . ?
O31 N30 C27 118.0(2) . . ?
O32 N30 C27 117.96(18) . . ?
C35 C44 C45 120.95(16) . . ?
C35 C44 C43 122.55(15) . . ?
C45 C44 C43 116.48(14) . . ?
C44 C43 C54 106.64(14) . . ?
C44 C43 C42 110.56(14) . . ?
C54 C43 C42 108.91(15) . . ?
C44 C43 C38 108.01(13) . . ?
C54 C43 C38 114.66(14) . . ?
C42 C43 C38 108.06(14) . . ?
C37 C38 C43 109.88(15) . . ?
C37 C38 C39 114.65(14) . . ?
C43 C38 C39 116.94(13) . . ?
C37 C38 H38 104.6 . . ?
C43 C38 H38 104.6 . . ?
C39 C38 H38 104.6 . . ?
C10 C11 C12 110.58(14) . . ?
C10 C11 C22 108.65(16) . . ?
C12 C11 C22 106.79(15) . . ?
C10 C11 C6 107.94(15) . . ?
C12 C11 C6 108.15(14) . . ?
C22 C11 C6 114.74(15) . . ?
C26 C27 C28 123.06(19) . . ?
C26 C27 N30 119.13(18) . . ?
C28 C27 N30 117.81(19) . . ?
C57 C56 C61 119.96(18) . . ?
C57 C56 C50 122.15(17) . . ?
C61 C56 C50 117.89(18) . . ?
C12 C3 C4 123.76(17) . . ?
C12 C3 C2 123.71(16) . . ?
C4 C3 C2 112.53(15) . . ?
C44 C35 C36 123.62(16) . . ?
C44 C35 C34 123.64(16) . . ?
C36 C35 C34 112.74(15) . . ?
C11 C22 H22A 109.5 . . ?
C11 C22 H22B 109.5 . . ?
H22A C22 H22B 109.5 . . ?
C11 C22 H22C 109.5 . . ?
H22A C22 H22C 109.5 . . ?
H22B C22 H22C 109.5 . . ?
C60 C61 C56 120.8(2) . . ?
C60 C61 H61 119.6 . . ?
C56 C61 H61 119.6 . . ?
C45 C46 C33 112.01(15) . . ?
C45 C46 H46A 109.2 . . ?
C33 C46 H46A 109.2 . . ?
C45 C46 H46B 109.2 . . ?
C33 C46 H46B 109.2 . . ?
H46A C46 H46B 107.9 . . ?
C3 C12 C13 120.76(16) . . ?
C3 C12 C11 122.31(16) . . ?
C13 C12 C11 116.91(15) . . ?
C41 C40 C39 114.14(15) . . ?
C41 C40 H40A 108.7 . . ?
C39 C40 H40A 108.7 . . ?
C41 C40 H40B 108.7 . . ?
C39 C40 H40B 108.7 . . ?
H40A C40 H40B 107.6 . . ?
C5 C6 C7 114.71(15) . . ?
C5 C6 C11 109.76(15) . . ?
C7 C6 C11 116.93(14) . . ?
C5 C6 H6 104.7 . . ?
C7 C6 H6 104.7 . . ?
C11 C6 H6 104.7 . . ?
O51 C50 O49 125.20(19) . . ?
O51 C50 C56 123.69(18) . . ?
O49 C50 C56 111.10(17) . . ?
C43 C54 H54A 109.5 . . ?
C43 C54 H54B 109.5 . . ?
H54A C54 H54B 109.5 . . ?
C43 C54 H54C 109.5 . . ?
H54A C54 H54C 109.5 . . ?
H54B C54 H54C 109.5 . . ?
C40 C39 C55 110.39(15) . . ?
C40 C39 C52 107.35(16) . . ?
C55 C39 C52 107.13(16) . . ?
C40 C39 C38 108.38(14) . . ?
C55 C39 C38 114.35(15) . . ?
C52 C39 C38 109.02(14) . . ?
C24 C29 C28 119.73(18) . . ?
C24 C29 H29 120.1 . . ?
C28 C29 H29 120.1 . . ?
C21 C1 C2 110.07(19) . . ?
C21 C1 C14 110.54(18) . . ?
C2 C1 C14 107.70(16) . . ?
C21 C1 C15 106.65(16) . . ?
C2 C1 C15 110.36(16) . . ?
C14 C1 C15 111.53(17) . . ?
C16 C15 C1 115.60(17) . . ?
C16 C15 H15A 108.4 . . ?
C1 C15 H15A 108.4 . . ?
C16 C15 H15B 108.4 . . ?
C1 C15 H15B 108.4 . . ?
H15A C15 H15B 107.4 . . ?
C8 C9 C10 111.31(16) . . ?
C8 C9 H9A 109.4 . . ?
C10 C9 H9A 109.4 . . ?
C8 C9 H9B 109.4 . . ?
C10 C9 H9B 109.4 . . ?
H9A C9 H9B 108.0 . . ?
C35 C34 C33 114.61(15) . . ?
C35 C34 H34A 108.6 . . ?
C33 C34 H34A 108.6 . . ?
C35 C34 H34B 108.6 . . ?
C33 C34 H34B 108.6 . . ?
H34A C34 H34B 107.6 . . ?
C20 C7 C8 110.64(16) . . ?
C20 C7 C23 107.21(17) . . ?
C8 C7 C23 107.53(17) . . ?
C20 C7 C6 114.32(15) . . ?
C8 C7 C6 108.27(15) . . ?
C23 C7 C6 108.65(15) . . ?
C9 C8 C7 114.09(16) . . ?
C9 C8 H8A 108.7 . . ?
C7 C8 H8A 108.7 . . ?
C9 C8 H8B 108.7 . . ?
C7 C8 H8B 108.7 . . ?
H8A C8 H8B 107.6 . . ?
C39 C55 H55A 109.5 . . ?
C39 C55 H55B 109.5 . . ?
H55A C55 H55B 109.5 . . ?
C39 C55 H55C 109.5 . . ?
H55A C55 H55C 109.5 . . ?
H55B C55 H55C 109.5 . . ?
O17 C16 C15 105.64(16) . . ?
O17 C16 H16A 110.6 . . ?
C15 C16 H16A 110.6 . . ?
O17 C16 H16B 110.6 . . ?
C15 C16 H16B 110.6 . . ?
H16A C16 H16B 108.7 . . ?
C4 C5 C6 109.26(16) . . ?
C4 C5 H5A 109.8 . . ?
C6 C5 H5A 109.8 . . ?
C4 C5 H5B 109.8 . . ?
C6 C5 H5B 109.8 . . ?
H5A C5 H5B 108.3 . . ?
C41 C42 C43 112.76(15) . . ?
C41 C42 H42A 109.0 . . ?
C43 C42 H42A 109.0 . . ?
C41 C42 H42B 109.0 . . ?
C43 C42 H42B 109.0 . . ?
H42A C42 H42B 107.8 . . ?
O19 C18 O17 124.98(19) . . ?
O19 C18 C24 123.51(18) . . ?
O17 C18 C24 111.51(17) . . ?
C44 C45 C46 113.36(15) . . ?
C44 C45 H45A 108.9 . . ?
C46 C45 H45A 108.9 . . ?
C44 C45 H45B 108.9 . . ?
C46 C45 H45B 108.9 . . ?
H45A C45 H45B 107.7 . . ?
C53 C33 C34 109.68(17) . . ?
C53 C33 C46 110.44(16) . . ?
C34 C33 C46 107.63(15) . . ?
C53 C33 C47 106.82(15) . . ?
C34 C33 C47 111.27(15) . . ?
C46 C33 C47 111.01(15) . . ?
C39 C52 H52A 109.5 . . ?
C39 C52 H52B 109.5 . . ?
H52A C52 H52B 109.5 . . ?
C39 C52 H52C 109.5 . . ?
H52A C52 H52C 109.5 . . ?
H52B C52 H52C 109.5 . . ?
C1 C14 C13 111.93(16) . . ?
C1 C14 H14A 109.2 . . ?
C13 C14 H14A 109.2 . . ?
C1 C14 H14B 109.2 . . ?
C13 C14 H14B 109.2 . . ?
H14A C14 H14B 107.9 . . ?
C33 C53 H53A 109.5 . . ?
C33 C53 H53B 109.5 . . ?
H53A C53 H53B 109.5 . . ?
C33 C53 H53C 109.5 . . ?
H53A C53 H53C 109.5 . . ?
H53B C53 H53C 109.5 . . ?
C29 C24 C25 120.14(18) . . ?
C29 C24 C18 121.96(17) . . ?
C25 C24 C18 117.89(18) . . ?
C27 C28 C29 118.6(2) . . ?
C27 C28 H28 120.7 . . ?
C29 C28 H28 120.7 . . ?
C3 C2 C1 115.32(16) . . ?
C3 C2 H2A 108.4 . . ?
C1 C2 H2A 108.4 . . ?
C3 C2 H2B 108.4 . . ?
C1 C2 H2B 108.4 . . ?
H2A C2 H2B 107.5 . . ?
C7 C23 H23A 109.5 . . ?
C7 C23 H23B 109.5 . . ?
H23A C23 H23B 109.5 . . ?
C7 C23 H23C 109.5 . . ?
H23A C23 H23C 109.5 . . ?
H23B C23 H23C 109.5 . . ?
C59 C60 C61 117.69(19) . . ?
C59 C60 H60 121.2 . . ?
C61 C60 H60 121.2 . . ?
C48 C47 C33 116.08(16) . . ?
C48 C47 H47A 108.3 . . ?
C33 C47 H47A 108.3 . . ?
C48 C47 H47B 108.3 . . ?
C33 C47 H47B 108.3 . . ?
H47A C47 H47B 107.4 . . ?
C9 C10 C11 112.81(15) . . ?
C9 C10 H10A 109.0 . . ?
C11 C10 H10A 109.0 . . ?
C9 C10 H10B 109.0 . . ?
C11 C10 H10B 109.0 . . ?
H10A C10 H10B 107.8 . . ?
C56 C57 C58 119.75(18) . . ?
C56 C57 H57 120.1 . . ?
C58 C57 H57 120.1 . . ?
C12 C13 C14 113.13(15) . . ?
C12 C13 H13A 109.0 . . ?
C14 C13 H13A 109.0 . . ?
C12 C13 H13B 109.0 . . ?
C14 C13 H13B 109.0 . . ?
H13A C13 H13B 107.8 . . ?
C59 C58 C57 118.6(2) . . ?
C59 C58 H58 120.7 . . ?
C57 C58 H58 120.7 . . ?
C40 C41 C42 110.86(15) . . ?
C40 C41 H41A 109.5 . . ?
C42 C41 H41A 109.5 . . ?
C40 C41 H41B 109.5 . . ?
C42 C41 H41B 109.5 . . ?
H41A C41 H41B 108.1 . . ?
C38 C37 C36 109.46(15) . . ?
C38 C37 H37A 109.8 . . ?
C36 C37 H37A 109.8 . . ?
C38 C37 H37B 109.8 . . ?
C36 C37 H37B 109.8 . . ?
H37A C37 H37B 108.2 . . ?
C27 C26 C25 117.76(19) . . ?
C27 C26 H26 121.1 . . ?
C25 C26 H26 121.1 . . ?
C60 C59 C58 123.2(2) . . ?
C60 C59 N62 119.20(19) . . ?
C58 C59 N62 117.6(2) . . ?
C7 C20 H20A 109.5 . . ?
C7 C20 H20B 109.5 . . ?
H20A C20 H20B 109.5 . . ?
C7 C20 H20C 109.5 . . ?
H20A C20 H20C 109.5 . . ?
H20B C20 H20C 109.5 . . ?
C35 C36 C37 114.19(15) . . ?
C35 C36 H36A 108.7 . . ?
C37 C36 H36A 108.7 . . ?
C35 C36 H36B 108.7 . . ?
C37 C36 H36B 108.7 . . ?
H36A C36 H36B 107.6 . . ?
C3 C4 C5 114.05(16) . . ?
C3 C4 H4A 108.7 . . ?
C5 C4 H4A 108.7 . . ?
C3 C4 H4B 108.7 . . ?
C5 C4 H4B 108.7 . . ?
H4A C4 H4B 107.6 . . ?
C24 C25 C26 120.7(2) . . ?
C24 C25 H25 119.7 . . ?
C26 C25 H25 119.7 . . ?
O49 C48 C47 105.57(16) . . ?
O49 C48 H48A 110.6 . . ?
C47 C48 H48A 110.6 . . ?
O49 C48 H48B 110.6 . . ?
C47 C48 H48B 110.6 . . ?
H48A C48 H48B 108.8 . . ?
C1 C21 H21A 109.5 . . ?
C1 C21 H21B 109.5 . . ?
H21A C21 H21B 109.5 . . ?
C1 C21 H21C 109.5 . . ?
H21A C21 H21C 109.5 . . ?
H21B C21 H21C 109.5 . . ?

loop_
_geom_bond_atom_site_label_1
_geom_bond_atom_site_label_2
_geom_bond_distance
_geom_bond_site_symmetry_2
_geom_bond_publ_flag
O17 C18 1.326(3) . ?
O17 C16 1.466(2) . ?
O49 C50 1.326(3) . ?
O49 C48 1.463(2) . ?
O51 C50 1.196(3) . ?
O32 N30 1.226(3) . ?
O64 N62 1.219(3) . ?
O31 N30 1.221(3) . ?
O63 N62 1.222(3) . ?
O19 C18 1.201(3) . ?
N62 C59 1.478(3) . ?
N30 C27 1.473(3) . ?
C44 C35 1.332(2) . ?
C44 C45 1.512(2) . ?
C44 C43 1.538(2) . ?
C43 C54 1.544(3) . ?
C43 C42 1.545(2) . ?
C43 C38 1.557(2) . ?
C38 C37 1.527(2) . ?
C38 C39 1.558(2) . ?
C38 H38 1.0000 . ?
C11 C10 1.539(2) . ?
C11 C12 1.541(2) . ?
C11 C22 1.541(3) . ?
C11 C6 1.557(2) . ?
C27 C26 1.372(3) . ?
C27 C28 1.379(3) . ?
C56 C57 1.385(3) . ?
C56 C61 1.392(3) . ?
C56 C50 1.502(3) . ?
C3 C12 1.334(3) . ?
C3 C4 1.501(3) . ?
C3 C2 1.510(2) . ?
C35 C36 1.505(2) . ?
C35 C34 1.512(2) . ?
C22 H22A 0.9800 . ?
C22 H22B 0.9800 . ?
C22 H22C 0.9800 . ?
C61 C60 1.385(3) . ?
C61 H61 0.9500 . ?
C46 C45 1.530(2) . ?
C46 C33 1.532(3) . ?
C46 H46A 0.9900 . ?
C46 H46B 0.9900 . ?
C12 C13 1.511(3) . ?
C40 C41 1.522(3) . ?
C40 C39 1.536(3) . ?
C40 H40A 0.9900 . ?
C40 H40B 0.9900 . ?
C6 C5 1.525(3) . ?
C6 C7 1.557(2) . ?
C6 H6 1.0000 . ?
C54 H54A 0.9800 . ?
C54 H54B 0.9800 . ?
C54 H54C 0.9800 . ?
C39 C55 1.538(3) . ?
C39 C52 1.538(3) . ?
C29 C24 1.386(3) . ?
C29 C28 1.389(3) . ?
C29 H29 0.9500 . ?
C1 C21 1.525(3) . ?
C1 C2 1.530(3) . ?
C1 C14 1.532(3) . ?
C1 C15 1.549(2) . ?
C15 C16 1.506(3) . ?
C15 H15A 0.9900 . ?
C15 H15B 0.9900 . ?
C9 C8 1.520(3) . ?
C9 C10 1.534(2) . ?
C9 H9A 0.9900 . ?
C9 H9B 0.9900 . ?
C34 C33 1.531(3) . ?
C34 H34A 0.9900 . ?
C34 H34B 0.9900 . ?
C7 C20 1.532(3) . ?
C7 C8 1.533(3) . ?
C7 C23 1.536(3) . ?
C8 H8A 0.9900 . ?
C8 H8B 0.9900 . ?
C55 H55A 0.9800 . ?
C55 H55B 0.9800 . ?
C55 H55C 0.9800 . ?
C16 H16A 0.9900 . ?
C16 H16B 0.9900 . ?
C5 C4 1.523(3) . ?
C5 H5A 0.9900 . ?
C5 H5B 0.9900 . ?
C42 C41 1.531(2) . ?
C42 H42A 0.9900 . ?
C42 H42B 0.9900 . ?
C18 C24 1.500(3) . ?
C45 H45A 0.9900 . ?
C45 H45B 0.9900 . ?
C33 C53 1.529(3) . ?
C33 C47 1.542(2) . ?
C52 H52A 0.9800 . ?
C52 H52B 0.9800 . ?
C52 H52C 0.9800 . ?
C14 C13 1.534(2) . ?
C14 H14A 0.9900 . ?
C14 H14B 0.9900 . ?
C53 H53A 0.9800 . ?
C53 H53B 0.9800 . ?
C53 H53C 0.9800 . ?
C24 C25 1.388(3) . ?
C28 H28 0.9500 . ?
C2 H2A 0.9900 . ?
C2 H2B 0.9900 . ?
C23 H23A 0.9800 . ?
C23 H23B 0.9800 . ?
C23 H23C 0.9800 . ?
C60 C59 1.372(3) . ?
C60 H60 0.9500 . ?
C47 C48 1.508(3) . ?
C47 H47A 0.9900 . ?
C47 H47B 0.9900 . ?
C10 H10A 0.9900 . ?
C10 H10B 0.9900 . ?
C57 C58 1.389(3) . ?
C57 H57 0.9500 . ?
C13 H13A 0.9900 . ?
C13 H13B 0.9900 . ?
C58 C59 1.375(3) . ?
C58 H58 0.9500 . ?
C41 H41A 0.9900 . ?
C41 H41B 0.9900 . ?
C37 C36 1.528(3) . ?
C37 H37A 0.9900 . ?
C37 H37B 0.9900 . ?
C26 C25 1.389(3) . ?
C26 H26 0.9500 . ?
C20 H20A 0.9800 . ?
C20 H20B 0.9800 . ?
C20 H20C 0.9800 . ?
C36 H36A 0.9900 . ?
C36 H36B 0.9900 . ?
C4 H4A 0.9900 . ?
C4 H4B 0.9900 . ?
C25 H25 0.9500 . ?
C48 H48A 0.9900 . ?
C48 H48B 0.9900 . ?
C21 H21A 0.9800 . ?
C21 H21B 0.9800 . ?
C21 H21C 0.9800 . ?

loop_
_geom_torsion_atom_site_label_1
_geom_torsion_atom_site_label_2
_geom_torsion_atom_site_label_3
_geom_torsion_atom_site_label_4
_geom_torsion
_geom_torsion_site_symmetry_1
_geom_torsion_site_symmetry_2
_geom_torsion_site_symmetry_3
_geom_torsion_site_symmetry_4
_geom_torsion_publ_flag
C35 C44 C43 C54 -98.9(2) . . . . ?
C45 C44 C43 C54 79.46(19) . . . . ?
C35 C44 C43 C42 142.83(18) . . . . ?
C45 C44 C43 C42 -38.8(2) . . . . ?
C35 C44 C43 C38 24.8(2) . . . . ?
C45 C44 C43 C38 -156.82(16) . . . . ?
C44 C43 C38 C37 -55.67(18) . . . . ?
C54 C43 C38 C37 63.05(19) . . . . ?
C42 C43 C38 C37 -175.30(15) . . . . ?
C44 C43 C38 C39 171.39(14) . . . . ?
C54 C43 C38 C39 -69.89(19) . . . . ?
C42 C43 C38 C39 51.75(19) . . . . ?
O31 N30 C27 C26 17.7(3) . . . . ?
O32 N30 C27 C26 -161.8(2) . . . . ?
O31 N30 C27 C28 -162.9(2) . . . . ?
O32 N30 C27 C28 17.6(3) . . . . ?
C45 C44 C35 C36 -179.44(19) . . . . ?
C43 C44 C35 C36 -1.1(3) . . . . ?
C45 C44 C35 C34 0.3(3) . . . . ?
C43 C44 C35 C34 178.59(17) . . . . ?
C57 C56 C61 C60 0.8(3) . . . . ?
C50 C56 C61 C60 -178.59(18) . . . . ?
C4 C3 C12 C13 -178.8(2) . . . . ?
C2 C3 C12 C13 0.8(3) . . . . ?
C4 C3 C12 C11 -0.6(3) . . . . ?
C2 C3 C12 C11 179.01(18) . . . . ?
C10 C11 C12 C3 141.5(2) . . . . ?
C22 C11 C12 C3 -100.5(2) . . . . ?
C6 C11 C12 C3 23.5(2) . . . . ?
C10 C11 C12 C13 -40.2(2) . . . . ?
C22 C11 C12 C13 77.8(2) . . . . ?
C6 C11 C12 C13 -158.21(17) . . . . ?
C10 C11 C6 C5 -174.72(15) . . . . ?
C12 C11 C6 C5 -55.06(19) . . . . ?
C22 C11 C6 C5 64.0(2) . . . . ?
C10 C11 C6 C7 52.4(2) . . . . ?
C12 C11 C6 C7 172.06(15) . . . . ?
C22 C11 C6 C7 -68.9(2) . . . . ?
C48 O49 C50 O51 0.0(3) . . . . ?
C48 O49 C50 C56 -179.13(15) . . . . ?
C57 C56 C50 O51 -174.0(2) . . . . ?
C61 C56 C50 O51 5.4(3) . . . . ?
C57 C56 C50 O49 5.2(3) . . . . ?
C61 C56 C50 O49 -175.45(18) . . . . ?
C41 C40 C39 C55 -74.6(2) . . . . ?
C41 C40 C39 C52 169.00(15) . . . . ?
C41 C40 C39 C38 51.4(2) . . . . ?
C37 C38 C39 C40 178.89(16) . . . . ?
C43 C38 C39 C40 -50.35(19) . . . . ?
C37 C38 C39 C55 -57.5(2) . . . . ?
C43 C38 C39 C55 73.2(2) . . . . ?
C37 C38 C39 C52 62.4(2) . . . . ?
C43 C38 C39 C52 -166.89(16) . . . . ?
C21 C1 C15 C16 -174.0(2) . . . . ?
C2 C1 C15 C16 66.5(2) . . . . ?
C14 C1 C15 C16 -53.2(2) . . . . ?
C44 C35 C34 C33 15.6(3) . . . . ?
C36 C35 C34 C33 -164.67(18) . . . . ?
C5 C6 C7 C20 -57.9(2) . . . . ?
C11 C6 C7 C20 72.7(2) . . . . ?
C5 C6 C7 C8 178.31(17) . . . . ?
C11 C6 C7 C8 -51.1(2) . . . . ?
C5 C6 C7 C23 61.8(2) . . . . ?
C11 C6 C7 C23 -167.58(17) . . . . ?
C10 C9 C8 C7 -56.0(2) . . . . ?
C20 C7 C8 C9 -74.7(2) . . . . ?
C23 C7 C8 C9 168.55(17) . . . . ?
C6 C7 C8 C9 51.3(2) . . . . ?
C18 O17 C16 C15 168.99(17) . . . . ?
C1 C15 C16 O17 -175.88(16) . . . . ?
C7 C6 C5 C4 -161.03(17) . . . . ?
C11 C6 C5 C4 65.0(2) . . . . ?
C44 C43 C42 C41 -171.69(15) . . . . ?
C54 C43 C42 C41 71.45(19) . . . . ?
C38 C43 C42 C41 -53.68(19) . . . . ?
C16 O17 C18 O19 0.6(3) . . . . ?
C16 O17 C18 C24 -179.79(15) . . . . ?
C35 C44 C45 C46 15.2(3) . . . . ?
C43 C44 C45 C46 -163.26(16) . . . . ?
C33 C46 C45 C44 -46.4(2) . . . . ?
C35 C34 C33 C53 75.8(2) . . . . ?
C35 C34 C33 C46 -44.4(2) . . . . ?
C35 C34 C33 C47 -166.19(16) . . . . ?
C45 C46 C33 C53 -59.4(2) . . . . ?
C45 C46 C33 C34 60.3(2) . . . . ?
C45 C46 C33 C47 -177.71(16) . . . . ?
C21 C1 C14 C13 -60.5(2) . . . . ?
C2 C1 C14 C13 59.8(2) . . . . ?
C15 C1 C14 C13 -178.92(16) . . . . ?
C28 C29 C24 C25 0.7(3) . . . . ?
C28 C29 C24 C18 -178.74(18) . . . . ?
O19 C18 C24 C29 174.2(2) . . . . ?
O17 C18 C24 C29 -5.4(3) . . . . ?
O19 C18 C24 C25 -5.2(3) . . . . ?
O17 C18 C24 C25 175.13(18) . . . . ?
C26 C27 C28 C29 0.3(3) . . . . ?
N30 C27 C28 C29 -179.03(17) . . . . ?
C24 C29 C28 C27 -0.7(3) . . . . ?
C12 C3 C2 C1 13.2(3) . . . . ?
C4 C3 C2 C1 -167.2(2) . . . . ?
C21 C1 C2 C3 78.4(2) . . . . ?
C14 C1 C2 C3 -42.2(2) . . . . ?
C15 C1 C2 C3 -164.19(17) . . . . ?
C56 C61 C60 C59 -0.1(3) . . . . ?
C53 C33 C47 C48 -174.66(18) . . . . ?
C34 C33 C47 C48 65.7(2) . . . . ?
C46 C33 C47 C48 -54.2(2) . . . . ?
C8 C9 C10 C11 56.9(2) . . . . ?
C12 C11 C10 C9 -171.49(16) . . . . ?
C22 C11 C10 C9 71.6(2) . . . . ?
C6 C11 C10 C9 -53.4(2) . . . . ?
C61 C56 C57 C58 -1.1(3) . . . . ?
C50 C56 C57 C58 178.33(18) . . . . ?
C3 C12 C13 C14 16.5(3) . . . . ?
C11 C12 C13 C14 -161.74(16) . . . . ?
C1 C14 C13 C12 -47.9(2) . . . . ?
C56 C57 C58 C59 0.5(3) . . . . ?
C39 C40 C41 C42 -56.7(2) . . . . ?
C43 C42 C41 C40 57.7(2) . . . . ?
C43 C38 C37 C36 64.2(2) . . . . ?
C39 C38 C37 C36 -161.71(15) . . . . ?
C28 C27 C26 C25 0.0(3) . . . . ?
N30 C27 C26 C25 179.32(18) . . . . ?
C61 C60 C59 C58 -0.5(3) . . . . ?
C61 C60 C59 N62 179.50(17) . . . . ?
C57 C58 C59 C60 0.2(3) . . . . ?
C57 C58 C59 N62 -179.73(17) . . . . ?
O64 N62 C59 C60 -19.6(3) . . . . ?
O63 N62 C59 C60 160.3(2) . . . . ?
O64 N62 C59 C58 160.4(2) . . . . ?
O63 N62 C59 C58 -19.7(3) . . . . ?
C44 C35 C36 C37 8.0(3) . . . . ?
C34 C35 C36 C37 -171.75(17) . . . . ?
C38 C37 C36 C35 -38.9(2) . . . . ?
C12 C3 C4 C5 8.9(3) . . . . ?
C2 C3 C4 C5 -170.73(19) . . . . ?
C6 C5 C4 C3 -40.4(3) . . . . ?
C29 C24 C25 C26 -0.4(3) . . . . ?
C18 C24 C25 C26 179.06(18) . . . . ?
C27 C26 C25 C24 0.1(3) . . . . ?
C50 O49 C48 C47 -171.83(17) . . . . ?
C33 C47 C48 O49 -177.96(15) . . . . ?
